data_4064097
loop_
_publ_author_name
'Trambitas, Alexandra G.'
'Yang, Jingying'
'Melcher, Daniel'
'Daniliuc, Constantin G.'
'Jones, Peter G.'
'Xie, Zuowei'
'Tamm, Matthias'

_publ_section_title
;
 Synthesis and Structure of Rare-Earth-Metal Dicarbollide Complexes with
 an Imidazolin-2-iminato Ligand Featuring Very Short Metal&#x2212;Nitrogen
 Bonds
;
_journal_issue 5
_journal_name_full Organometallics
_journal_page_first 1122
_journal_paper_doi 10.1021/om1011243
_journal_volume 30
_journal_year 2011
_chemical_formula_sum 'C45 H80 B9 Lu N4 O3'
_chemical_formula_weight 997.39
_chemical_name_systematic
; 
 ? 
;
_space_group_IT_number 2
_symmetry_cell_setting triclinic
_symmetry_space_group_name_Hall '-P 1'
_symmetry_space_group_name_H-M 'P -1'
_atom_sites_solution_hydrogens geom
_atom_sites_solution_primary direct
_atom_sites_solution_secondary difmap
_audit_creation_method SHELXL-97
_cell_angle_alpha 96.897(4)
_cell_angle_beta 92.090(4)
_cell_angle_gamma 98.288(4)
_cell_formula_units_Z 2
_cell_length_a 10.1178(4)
_cell_length_b 11.6476(4)
_cell_length_c 21.4015(10)
_cell_measurement_reflns_used 22576
_cell_measurement_temperature 100(2)
_cell_measurement_theta_max 75.7004
_cell_measurement_theta_min 3.8636
_cell_volume 2474.01(18)
_computing_cell_refinement
; 
CrysAlisPro, Oxford Diffraction Ltd., 
Version 1.171.33.52 (release 06-11-2009 CrysAlis171 .NET) 
(compiled Nov  6 2009,16:24:50) 
;
_computing_data_collection
; 
CrysAlisPro, Oxford Diffraction Ltd., 
Version 1.171.33.52 (release 06-11-2009 CrysAlis171 .NET) 
(compiled Nov  6 2009,16:24:50) 
;
_computing_data_reduction
; 
CrysAlisPro, Oxford Diffraction Ltd., 
Version 1.171.33.52 (release 06-11-2009 CrysAlis171 .NET) 
(compiled Nov  6 2009,16:24:50) 
;
_computing_molecular_graphics 'Bruker XP'
_computing_publication_material SHELXL-97
_computing_structure_refinement 'SHELXL-97 (Sheldrick, 1997)'
_computing_structure_solution 'SHELXS-97 (Sheldrick, 1990)'
_diffrn_ambient_temperature 100(2)
_diffrn_detector_area_resol_mean 10.3543
_diffrn_measured_fraction_theta_full 0.999
_diffrn_measured_fraction_theta_max 0.988
_diffrn_measurement_device_type 'Xcalibur, Atlas, Nova'
_diffrn_measurement_method '\w scans'
_diffrn_radiation_monochromator mirror
_diffrn_radiation_source 'Nova (Cu) X-ray Source'
_diffrn_radiation_type 'Cu K\a'
_diffrn_radiation_wavelength 1.54184
_diffrn_reflns_av_R_equivalents 0.0481
_diffrn_reflns_av_sigmaI/netI 0.0358
_diffrn_reflns_limit_h_max 11
_diffrn_reflns_limit_h_min -12
_diffrn_reflns_limit_k_max 14
_diffrn_reflns_limit_k_min -14
_diffrn_reflns_limit_l_max 26
_diffrn_reflns_limit_l_min -26
_diffrn_reflns_number 34042
_diffrn_reflns_theta_full 72.50
_diffrn_reflns_theta_max 75.96
_diffrn_reflns_theta_min 3.87
_exptl_absorpt_coefficient_mu 4.129
_exptl_absorpt_correction_T_max 1.00000
_exptl_absorpt_correction_T_min 0.63221
_exptl_absorpt_correction_type multi-scan
_exptl_absorpt_process_details
; 
CrysAlisPro, Oxford Diffraction Ltd., 
Version 1.171.33.52 (release 06-11-2009 CrysAlis171 .NET) 
(compiled Nov  6 2009,16:24:50) 
;
_exptl_crystal_colour colourless
_exptl_crystal_density_diffrn 1.339
_exptl_crystal_density_method 'not measured'
_exptl_crystal_description needle
_exptl_crystal_F_000 1036
_exptl_crystal_size_max 0.21
_exptl_crystal_size_mid 0.05
_exptl_crystal_size_min 0.03
_platon_squeeze_details
;
 One distorted molecule of THF, which could not be refined 
 satisfactorily, was removed using the program SQUEEZE (A.L. Spek, 
 University of Utrecht, Netherlands). The quoted formula and derived 
 parameters are based on a total of three molecules of THF
 (one coordinated, one free, one Squeezed) per asymmetric unit.
;
_refine_diff_density_max 1.039
_refine_diff_density_min -1.376
_refine_diff_density_rms 0.092
_refine_ls_extinction_method none
_refine_ls_goodness_of_fit_ref 1.078
_refine_ls_hydrogen_treatment
;
The hydrogens of the boron atoms B1, B2 and B3 were refined freely.
Bond lengths B-H were restrained equal with SADI.    
The hydrogen H29 of the C29 atom was refined freely.
The methyls were refined using a rigid model, other hydrogens riding. 
;
_refine_ls_matrix_type full
_refine_ls_number_parameters 540
_refine_ls_number_reflns 10191
_refine_ls_number_restraints 3
_refine_ls_restrained_S_all 1.078
_refine_ls_R_factor_all 0.0377
_refine_ls_R_factor_gt 0.0329
_refine_ls_shift/su_max 0.002
_refine_ls_shift/su_mean 0.000
_refine_ls_structure_factor_coef Fsqd
_refine_ls_weighting_details 'calc w=1/[\s^2^(Fo^2^)+(0.0532P)^2^+0.7246P] where P=(Fo^2^+2Fc^2^)/3'
_refine_ls_weighting_scheme calc
_refine_ls_wR_factor_gt 0.0829
_refine_ls_wR_factor_ref 0.0844
_reflns_number_gt 9109
_reflns_number_total 10191
_reflns_threshold_expression >2sigma(I)
_cod_data_source_file om1011243_si_001.cif
_cod_data_source_block altr50
_cod_original_cell_volume 2474.01(17)
_cod_database_code 4064097

loop_
_symmetry_equiv_pos_as_xyz
'x, y, z'
'-x, -y, -z'

loop_
_atom_site_label
_atom_site_type_symbol
_atom_site_fract_x
_atom_site_fract_y
_atom_site_fract_z
_atom_site_U_iso_or_equiv
_atom_site_adp_type
_atom_site_occupancy
_atom_site_symmetry_multiplicity
_atom_site_calc_flag
_atom_site_refinement_flags
Lu Lu 0.393833(13) 0.248407(12) 0.167796(6) 0.01724(5) Uani 1 1 d .
N1 N 0.3498(2) 0.3837(2) 0.23159(10) 0.0170(4) Uani 1 1 d .
N2 N 0.3600(2) 0.5923(2) 0.25128(10) 0.0186(5) Uani 1 1 d .
N3 N 0.3744(2) 0.4989(2) 0.33422(10) 0.0183(5) Uani 1 1 d .
N4 N 0.2602(3) 0.0861(2) 0.20302(12) 0.0231(5) Uani 1 1 d .
O1 O 0.23799(19) 0.25037(18) 0.08868(9) 0.0214(4) Uani 1 1 d .
B1 B 0.5712(3) 0.2459(3) 0.08539(15) 0.0210(6) Uani 1 1 d D
H01 H 0.524(3) 0.293(3) 0.0551(15) 0.024(9) Uiso 1 1 d D
B2 B 0.6460(3) 0.2933(3) 0.16165(14) 0.0197(6) Uani 1 1 d D
H02 H 0.663(4) 0.381(2) 0.1812(18) 0.037(11) Uiso 1 1 d D
B3 B 0.6099(3) 0.1711(3) 0.20172(14) 0.0197(6) Uani 1 1 d D
H03 H 0.594(4) 0.166(3) 0.2492(12) 0.030(10) Uiso 1 1 d D
B4 B 0.7728(3) 0.2073(3) 0.17408(15) 0.0228(6) Uani 1 1 d .
H04 H 0.8633 0.2422 0.2061 0.027 Uiso 1 1 calc R
B5 B 0.6980(3) 0.0589(3) 0.16880(15) 0.0226(6) Uani 1 1 d .
H05 H 0.7378 -0.0041 0.1976 0.027 Uiso 1 1 calc R
B6 B 0.6289(3) 0.0156(3) 0.09087(15) 0.0227(6) Uani 1 1 d .
H06 H 0.6222 -0.0763 0.0672 0.027 Uiso 1 1 calc R
B7 B 0.6572(3) 0.1365(3) 0.04795(14) 0.0213(6) Uani 1 1 d .
H07 H 0.6692 0.1252 -0.0042 0.026 Uiso 1 1 calc R
B8 B 0.7481(3) 0.2559(3) 0.09901(15) 0.0215(6) Uani 1 1 d .
H08 H 0.8219 0.3234 0.0807 0.026 Uiso 1 1 calc R
B9 B 0.7817(3) 0.1090(3) 0.10317(15) 0.0232(6) Uani 1 1 d .
H09 H 0.8775 0.0796 0.0880 0.028 Uiso 1 1 calc R
C1 C 0.3594(3) 0.4791(2) 0.26779(12) 0.0171(5) Uani 1 1 d .
C2 C 0.3763(3) 0.6750(3) 0.30520(13) 0.0229(6) Uani 1 1 d .
H2 H 0.3797 0.7571 0.3060 0.027 Uiso 1 1 calc R
C3 C 0.3864(3) 0.6178(3) 0.35531(13) 0.0228(6) Uani 1 1 d .
H3 H 0.3994 0.6525 0.3980 0.027 Uiso 1 1 calc R
C4 C 0.3754(3) 0.4095(3) 0.37496(12) 0.0197(5) Uani 1 1 d .
C5 C 0.4966(3) 0.4001(3) 0.40684(13) 0.0214(6) Uani 1 1 d .
C6 C 0.4939(3) 0.3142(3) 0.44779(14) 0.0269(6) Uani 1 1 d .
H6 H 0.5743 0.3052 0.4697 0.032 Uiso 1 1 calc R
C7 C 0.3768(3) 0.2429(3) 0.45671(14) 0.0294(7) Uani 1 1 d .
H7 H 0.3773 0.1852 0.4845 0.035 Uiso 1 1 calc R
C8 C 0.2584(3) 0.2551(3) 0.42526(14) 0.0255(6) Uani 1 1 d .
H8 H 0.1784 0.2054 0.4317 0.031 Uiso 1 1 calc R
C9 C 0.2550(3) 0.3395(3) 0.38419(12) 0.0212(6) Uani 1 1 d .
C10 C 0.6247(3) 0.4790(3) 0.39649(13) 0.0247(6) Uani 1 1 d .
H10 H 0.6011 0.5590 0.3944 0.030 Uiso 1 1 calc R
C11 C 0.7318(3) 0.4899(3) 0.45030(14) 0.0301(7) Uani 1 1 d .
H11A H 0.7641 0.4147 0.4511 0.036 Uiso 1 1 calc R
H11B H 0.6932 0.5121 0.4905 0.036 Uiso 1 1 calc R
H11C H 0.8066 0.5499 0.4436 0.036 Uiso 1 1 calc R
C12 C 0.6802(3) 0.4403(4) 0.33339(15) 0.0434(10) Uani 1 1 d .
H12A H 0.7074 0.3630 0.3341 0.052 Uiso 1 1 calc R
H12B H 0.7578 0.4968 0.3259 0.052 Uiso 1 1 calc R
H12C H 0.6111 0.4362 0.2996 0.052 Uiso 1 1 calc R
C13 C 0.1233(3) 0.3593(3) 0.35280(14) 0.0256(6) Uani 1 1 d .
H13 H 0.1409 0.3746 0.3086 0.031 Uiso 1 1 calc R
C14 C 0.0119(3) 0.2545(3) 0.34955(15) 0.0314(7) Uani 1 1 d .
H14A H -0.0182 0.2461 0.3920 0.038 Uiso 1 1 calc R
H14B H 0.0458 0.1834 0.3322 0.038 Uiso 1 1 calc R
H14C H -0.0634 0.2671 0.3224 0.038 Uiso 1 1 calc R
C15 C 0.0762(3) 0.4677(3) 0.38706(16) 0.0320(7) Uani 1 1 d .
H15A H -0.0078 0.4801 0.3665 0.038 Uiso 1 1 calc R
H15B H 0.1443 0.5361 0.3855 0.038 Uiso 1 1 calc R
H15C H 0.0620 0.4564 0.4311 0.038 Uiso 1 1 calc R
C16 C 0.3148(3) 0.6168(2) 0.19073(12) 0.0180(5) Uani 1 1 d .
C17 C 0.1810(3) 0.6326(2) 0.18177(13) 0.0216(6) Uani 1 1 d .
C18 C 0.1388(3) 0.6594(3) 0.12318(14) 0.0245(6) Uani 1 1 d .
H18 H 0.0488 0.6714 0.1162 0.029 Uiso 1 1 calc R
C19 C 0.2261(3) 0.6688(3) 0.07504(14) 0.0274(6) Uani 1 1 d .
H19 H 0.1960 0.6876 0.0355 0.033 Uiso 1 1 calc R
C20 C 0.3580(3) 0.6506(3) 0.08457(13) 0.0242(6) Uani 1 1 d .
H20 H 0.4170 0.6563 0.0512 0.029 Uiso 1 1 calc R
C21 C 0.4045(3) 0.6243(2) 0.14234(13) 0.0210(5) Uani 1 1 d .
C22 C 0.0812(3) 0.6179(3) 0.23285(14) 0.0257(6) Uani 1 1 d .
H22 H 0.1297 0.5988 0.2709 0.031 Uiso 1 1 calc R
C23 C 0.0234(4) 0.7307(3) 0.2516(2) 0.0459(10) Uani 1 1 d .
H23A H 0.0958 0.7933 0.2683 0.055 Uiso 1 1 calc R
H23B H -0.0413 0.7179 0.2840 0.055 Uiso 1 1 calc R
H23C H -0.0215 0.7531 0.2146 0.055 Uiso 1 1 calc R
C24 C -0.0305(4) 0.5167(3) 0.21171(17) 0.0389(8) Uani 1 1 d .
H24A H -0.0769 0.5316 0.1732 0.047 Uiso 1 1 calc R
H24B H -0.0942 0.5094 0.2450 0.047 Uiso 1 1 calc R
H24C H 0.0076 0.4440 0.2034 0.047 Uiso 1 1 calc R
C25 C 0.5489(3) 0.6056(3) 0.15409(14) 0.0228(6) Uani 1 1 d .
H25 H 0.5476 0.5388 0.1794 0.027 Uiso 1 1 calc R
C26 C 0.6314(3) 0.7126(3) 0.19264(18) 0.0333(7) Uani 1 1 d .
H26A H 0.6379 0.7791 0.1682 0.040 Uiso 1 1 calc R
H26B H 0.7213 0.6955 0.2025 0.040 Uiso 1 1 calc R
H26C H 0.5879 0.7320 0.2319 0.040 Uiso 1 1 calc R
C27 C 0.6183(4) 0.5741(3) 0.09376(16) 0.0329(7) Uani 1 1 d .
H27A H 0.5614 0.5101 0.0671 0.039 Uiso 1 1 calc R
H27B H 0.7040 0.5492 0.1043 0.039 Uiso 1 1 calc R
H27C H 0.6340 0.6425 0.0710 0.039 Uiso 1 1 calc R
C28 C 0.5307(3) 0.0617(3) 0.15099(13) 0.0211(6) Uani 1 1 d .
C29 C 0.5090(3) 0.1059(3) 0.08510(13) 0.0203(5) Uani 1 1 d .
H29 H 0.436(4) 0.074(4) 0.0587(19) 0.034(10) Uiso 1 1 d .
C30 C 0.4334(3) -0.0395(3) 0.16998(15) 0.0270(6) Uani 1 1 d .
H30A H 0.4441 -0.1117 0.1424 0.032 Uiso 1 1 calc R
H30B H 0.4586 -0.0509 0.2137 0.032 Uiso 1 1 calc R
C31 C 0.2864(3) -0.0242(3) 0.16654(15) 0.0263(6) Uani 1 1 d .
H31A H 0.2566 -0.0253 0.1219 0.032 Uiso 1 1 calc R
H31B H 0.2329 -0.0912 0.1828 0.032 Uiso 1 1 calc R
C32 C 0.2890(3) 0.0863(3) 0.27113(14) 0.0291(7) Uani 1 1 d .
H32A H 0.2339 0.0193 0.2856 0.035 Uiso 1 1 calc R
H32B H 0.2685 0.1589 0.2942 0.035 Uiso 1 1 calc R
H32C H 0.3838 0.0807 0.2789 0.035 Uiso 1 1 calc R
C33 C 0.1168(3) 0.0964(3) 0.19329(16) 0.0312(7) Uani 1 1 d .
H33A H 0.0618 0.0307 0.2090 0.037 Uiso 1 1 calc R
H33B H 0.0947 0.0952 0.1482 0.037 Uiso 1 1 calc R
H33C H 0.0989 0.1701 0.2162 0.037 Uiso 1 1 calc R
C34 C 0.1459(3) 0.3383(3) 0.09339(14) 0.0245(6) Uani 1 1 d .
H34A H 0.1893 0.4126 0.1178 0.029 Uiso 1 1 calc R
H34B H 0.0635 0.3094 0.1138 0.029 Uiso 1 1 calc R
C35 C 0.1146(3) 0.3547(3) 0.02539(14) 0.0253(6) Uani 1 1 d .
H35A H 0.1870 0.4080 0.0092 0.030 Uiso 1 1 calc R
H35B H 0.0289 0.3852 0.0205 0.030 Uiso 1 1 calc R
C36 C 0.1058(3) 0.2290(3) -0.00771(14) 0.0294(7) Uani 1 1 d .
H36A H 0.0186 0.1819 -0.0017 0.035 Uiso 1 1 calc R
H36B H 0.1187 0.2281 -0.0534 0.035 Uiso 1 1 calc R
C37 C 0.2203(3) 0.1841(3) 0.02541(14) 0.0266(6) Uani 1 1 d .
H37A H 0.1977 0.0993 0.0280 0.032 Uiso 1 1 calc R
H37B H 0.3031 0.1976 0.0024 0.032 Uiso 1 1 calc R
O2 O 0.5964(3) -0.1130(3) 0.40262(16) 0.0529(7) Uani 1 1 d .
C38 C 0.7086(4) -0.1592(4) 0.3792(2) 0.0497(10) Uani 1 1 d .
H38A H 0.6790 -0.2324 0.3506 0.060 Uiso 1 1 calc R
H38B H 0.7643 -0.1778 0.4146 0.060 Uiso 1 1 calc R
C39 C 0.7906(6) -0.0701(5) 0.3437(2) 0.0722(16) Uani 1 1 d .
H39A H 0.8859 -0.0563 0.3588 0.087 Uiso 1 1 calc R
H39B H 0.7840 -0.0960 0.2977 0.087 Uiso 1 1 calc R
C40 C 0.7258(6) 0.0378(5) 0.3592(3) 0.0753(18) Uani 1 1 d .
H40A H 0.7717 0.0883 0.3965 0.090 Uiso 1 1 calc R
H40B H 0.7259 0.0836 0.3231 0.090 Uiso 1 1 calc R
C41 C 0.5867(6) -0.0123(5) 0.3726(3) 0.083(2) Uani 1 1 d .
H41A H 0.5459 0.0455 0.4004 0.099 Uiso 1 1 calc R
H41B H 0.5305 -0.0336 0.3329 0.099 Uiso 1 1 calc R

loop_
_atom_site_aniso_label
_atom_site_aniso_U_11
_atom_site_aniso_U_22
_atom_site_aniso_U_33
_atom_site_aniso_U_23
_atom_site_aniso_U_13
_atom_site_aniso_U_12
Lu 0.01804(8) 0.01775(8) 0.01592(7) 0.00055(5) 0.00083(5) 0.00400(5)
N1 0.0178(11) 0.0193(11) 0.0136(10) -0.0002(8) 0.0004(8) 0.0031(9)
N2 0.0211(11) 0.0192(11) 0.0153(10) 0.0003(9) -0.0003(8) 0.0042(9)
N3 0.0210(11) 0.0203(12) 0.0133(10) 0.0000(8) -0.0005(8) 0.0041(9)
N4 0.0234(12) 0.0210(12) 0.0249(12) 0.0022(9) 0.0026(9) 0.0037(10)
O1 0.0195(10) 0.0280(11) 0.0166(9) -0.0022(8) -0.0041(7) 0.0084(8)
B1 0.0216(15) 0.0208(15) 0.0202(14) 0.0006(12) -0.0030(12) 0.0044(12)
B2 0.0230(15) 0.0189(15) 0.0169(13) -0.0007(11) -0.0006(11) 0.0051(12)
B3 0.0257(16) 0.0190(15) 0.0140(13) -0.0014(11) 0.0001(11) 0.0049(12)
B4 0.0207(15) 0.0240(16) 0.0223(15) -0.0004(12) -0.0017(12) 0.0027(12)
B5 0.0226(16) 0.0235(16) 0.0217(15) -0.0004(12) -0.0025(12) 0.0074(13)
B6 0.0232(16) 0.0239(16) 0.0211(15) 0.0002(12) 0.0005(12) 0.0062(13)
B7 0.0220(15) 0.0246(16) 0.0170(13) 0.0003(12) 0.0029(11) 0.0042(12)
B8 0.0212(15) 0.0237(16) 0.0185(14) -0.0002(12) 0.0000(11) 0.0022(12)
B9 0.0205(15) 0.0260(17) 0.0229(15) -0.0006(12) 0.0014(12) 0.0062(13)
C1 0.0134(12) 0.0215(13) 0.0172(12) 0.0044(10) 0.0006(9) 0.0034(10)
C2 0.0276(15) 0.0182(14) 0.0215(13) -0.0035(11) -0.0015(11) 0.0043(11)
C3 0.0278(15) 0.0214(14) 0.0178(12) -0.0022(10) 0.0002(11) 0.0034(11)
C4 0.0247(14) 0.0227(14) 0.0120(11) -0.0002(10) 0.0030(10) 0.0065(11)
C5 0.0235(14) 0.0239(14) 0.0175(12) 0.0015(10) 0.0032(10) 0.0066(11)
C6 0.0258(15) 0.0335(17) 0.0227(14) 0.0060(12) -0.0007(11) 0.0075(13)
C7 0.0375(18) 0.0302(16) 0.0240(14) 0.0097(12) 0.0048(12) 0.0102(13)
C8 0.0271(15) 0.0250(15) 0.0246(14) 0.0040(11) 0.0060(11) 0.0026(12)
C9 0.0208(14) 0.0275(15) 0.0158(12) 0.0005(10) 0.0032(10) 0.0064(11)
C10 0.0203(14) 0.0338(16) 0.0200(13) 0.0040(11) -0.0003(11) 0.0040(12)
C11 0.0231(15) 0.0410(18) 0.0240(14) -0.0019(13) -0.0019(12) 0.0027(13)
C12 0.0232(16) 0.082(3) 0.0195(15) -0.0046(16) 0.0010(12) -0.0012(17)
C13 0.0211(14) 0.0358(17) 0.0204(13) 0.0063(12) 0.0017(11) 0.0039(12)
C14 0.0225(15) 0.0419(19) 0.0273(15) 0.0022(13) 0.0031(12) -0.0014(13)
C15 0.0230(15) 0.044(2) 0.0319(16) 0.0089(14) 0.0053(12) 0.0114(14)
C16 0.0226(14) 0.0153(12) 0.0156(12) 0.0012(9) -0.0012(10) 0.0020(10)
C17 0.0231(14) 0.0189(13) 0.0217(13) 0.0007(10) 0.0002(11) 0.0018(11)
C18 0.0227(14) 0.0223(14) 0.0277(14) 0.0036(11) -0.0034(11) 0.0016(11)
C19 0.0306(16) 0.0298(16) 0.0209(13) 0.0070(12) -0.0050(11) -0.0002(13)
C20 0.0310(16) 0.0226(14) 0.0184(13) 0.0034(11) 0.0049(11) 0.0010(12)
C21 0.0232(14) 0.0184(13) 0.0201(13) 0.0005(10) 0.0009(10) 0.0009(11)
C22 0.0219(14) 0.0286(16) 0.0257(14) 0.0000(12) 0.0033(11) 0.0033(12)
C23 0.041(2) 0.0320(19) 0.064(3) -0.0038(17) 0.0242(19) 0.0076(16)
C24 0.0339(18) 0.040(2) 0.0370(18) -0.0044(15) 0.0116(14) -0.0080(15)
C25 0.0227(14) 0.0213(14) 0.0261(14) 0.0054(11) 0.0051(11) 0.0066(11)
C26 0.0202(15) 0.0306(17) 0.0471(19) -0.0004(14) -0.0028(13) 0.0029(13)
C27 0.0347(18) 0.0309(17) 0.0371(17) 0.0100(14) 0.0155(14) 0.0102(14)
C28 0.0214(14) 0.0224(14) 0.0196(13) 0.0039(10) -0.0008(10) 0.0028(11)
C29 0.0207(14) 0.0230(14) 0.0166(12) 0.0005(10) 0.0005(10) 0.0033(11)
C30 0.0289(16) 0.0216(15) 0.0313(15) 0.0022(12) 0.0080(12) 0.0057(12)
C31 0.0281(16) 0.0170(14) 0.0326(15) -0.0004(11) 0.0047(12) 0.0016(11)
C32 0.0344(17) 0.0312(17) 0.0237(14) 0.0058(12) 0.0077(12) 0.0079(13)
C33 0.0220(15) 0.0370(18) 0.0349(16) 0.0060(14) 0.0032(12) 0.0042(13)
C34 0.0231(14) 0.0291(15) 0.0223(14) -0.0022(11) 0.0017(11) 0.0116(12)
C35 0.0233(15) 0.0307(16) 0.0229(14) 0.0043(12) -0.0022(11) 0.0068(12)
C36 0.0283(16) 0.0367(18) 0.0224(14) 0.0008(12) -0.0072(12) 0.0075(13)
C37 0.0302(16) 0.0270(15) 0.0217(14) -0.0049(11) -0.0038(11) 0.0092(12)
O2 0.0541(18) 0.0400(16) 0.0650(19) 0.0133(14) -0.0041(15) 0.0051(13)
C38 0.047(2) 0.053(2) 0.048(2) 0.0173(19) -0.0045(18) -0.0033(19)
C39 0.082(4) 0.077(4) 0.052(3) 0.029(3) -0.011(3) -0.018(3)
C40 0.083(4) 0.065(3) 0.071(3) 0.040(3) -0.039(3) -0.027(3)
C41 0.063(3) 0.051(3) 0.134(6) 0.034(3) -0.041(4) -0.001(2)

loop_
_atom_type_symbol
_atom_type_description
_atom_type_scat_dispersion_real
_atom_type_scat_dispersion_imag
_atom_type_scat_source
C C 0.0181 0.0091 'International Tables Vol C Tables 4.2.6.8 and 6.1.1.4'
H H 0.0000 0.0000 'International Tables Vol C Tables 4.2.6.8 and 6.1.1.4'
B B 0.0090 0.0039 'International Tables Vol C Tables 4.2.6.8 and 6.1.1.4'
N N 0.0311 0.0180 'International Tables Vol C Tables 4.2.6.8 and 6.1.1.4'
O O 0.0492 0.0322 'International Tables Vol C Tables 4.2.6.8 and 6.1.1.4'
Lu Lu -6.6179 4.6937 'International Tables Vol C Tables 4.2.6.8 and 6.1.1.4'

loop_
_geom_angle_atom_site_label_1
_geom_angle_atom_site_label_2
_geom_angle_atom_site_label_3
_geom_angle
N1 Lu O1 100.36(8)
N1 Lu N4 100.73(9)
O1 Lu N4 90.43(8)
N1 Lu B2 103.52(9)
O1 Lu B2 126.28(9)
N4 Lu B2 130.12(10)
N1 Lu B1 130.51(10)
O1 Lu B1 88.50(9)
N4 Lu B1 128.03(10)
B2 Lu B1 40.46(10)
N1 Lu B3 112.39(9)
O1 Lu B3 146.42(8)
N4 Lu B3 90.59(10)
B2 Lu B3 39.81(10)
B1 Lu B3 64.93(10)
N1 Lu C29 166.02(9)
O1 Lu C29 86.46(8)
N4 Lu C29 91.33(9)
B2 Lu C29 62.90(9)
B1 Lu C29 36.74(9)
B3 Lu C29 59.96(9)
N1 Lu C28 145.04(8)
O1 Lu C28 113.66(8)
N4 Lu C28 72.27(9)
B2 Lu C28 62.90(10)
B1 Lu C28 61.00(10)
B3 Lu C28 36.15(9)
C29 Lu C28 33.76(8)
C1 N1 Lu 162.4(2)
C2 N2 C1 110.5(2)
C2 N2 C16 123.4(2)
C1 N2 C16 124.1(2)
C3 N3 C1 110.5(2)
C3 N3 C4 124.2(2)
C1 N3 C4 125.3(2)
C32 N4 C33 107.9(2)
C32 N4 C31 111.2(2)
C33 N4 C31 108.8(2)
C32 N4 Lu 109.59(19)
C33 N4 Lu 109.53(19)
C31 N4 Lu 109.84(18)
C37 O1 C34 109.0(2)
C37 O1 Lu 129.89(17)
C34 O1 Lu 120.63(15)
C29 B1 B2 105.8(2)
C29 B1 B7 60.54(18)
B2 B1 B7 108.8(2)
C29 B1 B8 106.1(2)
B2 B1 B8 59.88(18)
B7 B1 B8 59.92(18)
C29 B1 Lu 75.89(16)
B2 B1 Lu 69.13(15)
B7 B1 Lu 134.4(2)
B8 B1 Lu 127.58(18)
B3 B2 B1 103.9(2)
B3 B2 B4 60.85(19)
B1 B2 B4 107.8(2)
B3 B2 B8 107.9(2)
B1 B2 B8 60.70(18)
B4 B2 B8 60.61(18)
B3 B2 Lu 71.72(16)
B1 B2 Lu 70.41(15)
B4 B2 Lu 130.8(2)
B8 B2 Lu 129.62(18)
C28 B3 B2 108.1(2)
C28 B3 B5 60.22(18)
B2 B3 B5 109.2(2)
C28 B3 B4 106.7(2)
B2 B3 B4 60.14(19)
B5 B3 B4 59.74(19)
C28 B3 Lu 76.65(15)
B2 B3 Lu 68.47(15)
B5 B3 Lu 134.16(18)
B4 B3 Lu 126.96(19)
B2 B4 B5 108.5(2)
B2 B4 B3 59.01(18)
B5 B4 B3 60.03(19)
B2 B4 B8 59.81(18)
B5 B4 B8 108.0(2)
B3 B4 B8 105.8(2)
B2 B4 B9 108.4(2)
B5 B4 B9 59.77(19)
B3 B4 B9 106.6(2)
B8 B4 B9 60.33(18)
C28 B5 B6 59.47(17)
C28 B5 B4 104.2(2)
B6 B5 B4 107.8(2)
C28 B5 B3 56.50(17)
B6 B5 B3 106.1(2)
B4 B5 B3 60.23(19)
C28 B5 B9 104.7(2)
B6 B5 B9 59.00(18)
B4 B5 B9 60.89(19)
B3 B5 B9 107.7(2)
C29 B6 C28 54.19(16)
C29 B6 B9 105.5(2)
C28 B6 B9 105.8(2)
C29 B6 B7 59.52(18)
C28 B6 B7 103.9(2)
B9 B6 B7 60.98(19)
C29 B6 B5 102.6(2)
C28 B6 B5 59.03(17)
B9 B6 B5 60.79(19)
B7 B6 B5 108.7(2)
C29 B7 B6 59.08(18)
C29 B7 B1 56.46(17)
B6 B7 B1 106.7(2)
C29 B7 B8 103.3(2)
B6 B7 B8 107.8(2)
B1 B7 B8 60.39(18)
C29 B7 B9 103.6(2)
B6 B7 B9 59.01(18)
B1 B7 B9 108.0(2)
B8 B7 B9 60.80(18)
B2 B8 B7 108.2(2)
B2 B8 B4 59.59(18)
B7 B8 B4 107.7(2)
B2 B8 B1 59.42(18)
B7 B8 B1 59.69(18)
B4 B8 B1 106.0(2)
B2 B8 B9 108.1(2)
B7 B8 B9 59.73(18)
B4 B8 B9 60.20(18)
B1 B8 B9 106.6(2)
B6 B9 B5 60.22(19)
B6 B9 B7 60.01(19)
B5 B9 B7 107.5(2)
B6 B9 B4 107.5(2)
B5 B9 B4 59.33(18)
B7 B9 B4 106.9(2)
B6 B9 B8 107.5(2)
B5 B9 B8 107.0(2)
B7 B9 B8 59.47(18)
B4 B9 B8 59.46(18)
N1 C1 N2 128.2(2)
N1 C1 N3 129.0(3)
N2 C1 N3 102.8(2)
C3 C2 N2 107.8(3)
C2 C3 N3 108.3(2)
C9 C4 C5 122.4(3)
C9 C4 N3 119.0(2)
C5 C4 N3 118.5(3)
C6 C5 C4 117.3(3)
C6 C5 C10 121.8(3)
C4 C5 C10 120.9(3)
C7 C6 C5 121.2(3)
C6 C7 C8 120.2(3)
C7 C8 C9 121.0(3)
C8 C9 C4 117.8(3)
C8 C9 C13 121.4(3)
C4 C9 C13 120.8(3)
C5 C10 C12 111.0(3)
C5 C10 C11 113.6(3)
C12 C10 C11 110.8(3)
C15 C13 C9 109.9(2)
C15 C13 C14 109.6(3)
C9 C13 C14 113.8(3)
C17 C16 C21 121.9(3)
C17 C16 N2 118.4(2)
C21 C16 N2 119.6(2)
C18 C17 C16 118.0(3)
C18 C17 C22 119.8(3)
C16 C17 C22 122.2(3)
C19 C18 C17 121.0(3)
C18 C19 C20 120.1(3)
C21 C20 C19 120.9(3)
C20 C21 C16 118.1(3)
C20 C21 C25 121.7(3)
C16 C21 C25 120.1(2)
C17 C22 C24 110.8(3)
C17 C22 C23 111.5(3)
C24 C22 C23 110.5(3)
C27 C25 C21 113.3(3)
C27 C25 C26 109.4(3)
C21 C25 C26 111.5(2)
C30 C28 C29 119.9(2)
C30 C28 B3 123.9(2)
C29 C28 B3 109.4(2)
C30 C28 B5 115.7(2)
C29 C28 B5 111.4(2)
B3 C28 B5 63.28(19)
C30 C28 B6 112.0(2)
C29 C28 B6 62.62(18)
B3 C28 B6 113.3(2)
B5 C28 B6 61.51(18)
C30 C28 Lu 103.87(18)
C29 C28 Lu 71.55(15)
B3 C28 Lu 67.20(15)
B5 C28 Lu 128.09(18)
B6 C28 Lu 131.43(18)
C28 C29 B1 112.6(2)
C28 C29 B6 63.19(18)
B1 C29 B6 114.0(2)
C28 C29 B7 112.7(2)
B1 C29 B7 63.00(19)
B6 C29 B7 61.40(19)
C28 C29 Lu 74.70(15)
B1 C29 Lu 67.36(15)
B6 C29 Lu 134.91(17)
B7 C29 Lu 128.55(18)
C31 C30 C28 115.4(3)
N4 C31 C30 113.0(2)
O1 C34 C35 104.1(2)
C34 C35 C36 101.4(2)
C37 C36 C35 102.6(2)
O1 C37 C36 105.7(2)
C38 O2 C41 106.5(4)
O2 C38 C39 109.5(4)
C40 C39 C38 102.5(5)
C41 C40 C39 102.5(4)
O2 C41 C40 106.9(4)

loop_
_geom_bond_atom_site_label_1
_geom_bond_atom_site_label_2
_geom_bond_distance
Lu N1 2.068(2)
Lu O1 2.2757(18)
Lu N4 2.377(3)
Lu B2 2.541(3)
Lu B1 2.562(3)
Lu B3 2.594(3)
Lu C29 2.692(3)
Lu C28 2.737(3)
N1 C1 1.266(4)
N2 C2 1.400(3)
N2 C1 1.405(4)
N2 C16 1.433(3)
N3 C3 1.391(4)
N3 C1 1.412(3)
N3 C4 1.437(4)
N4 C32 1.476(4)
N4 C33 1.483(4)
N4 C31 1.485(4)
O1 C37 1.467(3)
O1 C34 1.477(3)
B1 C29 1.660(4)
B1 B2 1.765(4)
B1 B7 1.775(5)
B1 B8 1.788(5)
B2 B3 1.749(5)
B2 B4 1.769(5)
B2 B8 1.773(5)
B3 C28 1.660(4)
B3 B5 1.778(5)
B3 B4 1.782(5)
B4 B5 1.773(5)
B4 B8 1.787(5)
B4 B9 1.801(5)
B5 C28 1.728(4)
B5 B6 1.771(4)
B5 B9 1.781(5)
B6 C29 1.727(4)
B6 C28 1.735(4)
B6 B9 1.749(5)
B6 B7 1.767(5)
B7 C29 1.735(4)
B7 B8 1.779(4)
B7 B9 1.784(5)
B8 B9 1.803(5)
C2 C3 1.337(4)
C4 C9 1.399(4)
C4 C5 1.406(4)
C5 C6 1.405(4)
C5 C10 1.517(4)
C6 C7 1.379(5)
C7 C8 1.387(5)
C8 C9 1.399(4)
C9 C13 1.529(4)
C10 C12 1.525(4)
C10 C11 1.533(4)
C13 C15 1.528(5)
C13 C14 1.530(4)
C16 C17 1.402(4)
C16 C21 1.404(4)
C17 C18 1.395(4)
C17 C22 1.523(4)
C18 C19 1.386(4)
C19 C20 1.392(5)
C20 C21 1.391(4)
C21 C25 1.524(4)
C22 C24 1.524(4)
C22 C23 1.531(5)
C25 C27 1.523(4)
C25 C26 1.527(4)
C28 C30 1.528(4)
C28 C29 1.577(4)
C30 C31 1.523(4)
C34 C35 1.518(4)
C35 C36 1.537(4)
C36 C37 1.523(4)
O2 C38 1.408(6)
O2 C41 1.417(6)
C38 C39 1.527(6)
C39 C40 1.508(9)
C40 C41 1.496(8)

loop_
_geom_torsion_atom_site_label_1
_geom_torsion_atom_site_label_2
_geom_torsion_atom_site_label_3
_geom_torsion_atom_site_label_4
_geom_torsion
O1 Lu N1 C1 -119.2(6)
N4 Lu N1 C1 148.3(6)
B2 Lu N1 C1 12.3(7)
B1 Lu N1 C1 -22.3(7)
B3 Lu N1 C1 53.2(7)
C29 Lu N1 C1 -0.9(9)
C28 Lu N1 C1 74.0(7)
N1 Lu N4 C32 -52.5(2)
O1 Lu N4 C32 -153.08(19)
B2 Lu N4 C32 65.6(2)
B1 Lu N4 C32 118.5(2)
B3 Lu N4 C32 60.5(2)
C29 Lu N4 C32 120.45(19)
C28 Lu N4 C32 92.2(2)
N1 Lu N4 C33 65.7(2)
O1 Lu N4 C33 -34.91(19)
B2 Lu N4 C33 -176.19(18)
B1 Lu N4 C33 -123.3(2)
B3 Lu N4 C33 178.6(2)
C29 Lu N4 C33 -121.4(2)
C28 Lu N4 C33 -149.7(2)
N1 Lu N4 C31 -174.83(18)
O1 Lu N4 C31 84.53(19)
B2 Lu N4 C31 -56.7(2)
B1 Lu N4 C31 -3.9(2)
B3 Lu N4 C31 -61.91(19)
C29 Lu N4 C31 -1.94(19)
C28 Lu N4 C31 -30.23(18)
N1 Lu O1 C37 173.3(2)
N4 Lu O1 C37 -85.7(2)
B2 Lu O1 C37 57.9(3)
B1 Lu O1 C37 42.3(2)
B3 Lu O1 C37 6.0(3)
C29 Lu O1 C37 5.6(2)
C28 Lu O1 C37 -15.0(3)
N1 Lu O1 C34 2.0(2)
N4 Lu O1 C34 103.0(2)
B2 Lu O1 C34 -113.4(2)
B1 Lu O1 C34 -129.0(2)
B3 Lu O1 C34 -165.3(2)
C29 Lu O1 C34 -165.7(2)
C28 Lu O1 C34 173.79(19)
N1 Lu B1 C29 171.53(13)
O1 Lu B1 C29 -86.09(14)
N4 Lu B1 C29 3.28(19)
B2 Lu B1 C29 113.4(2)
B3 Lu B1 C29 72.71(15)
C28 Lu B1 C29 32.17(13)
N1 Lu B1 B2 58.14(19)
O1 Lu B1 B2 160.52(15)
N4 Lu B1 B2 -110.11(16)
B3 Lu B1 B2 -40.68(15)
C29 Lu B1 B2 -113.4(2)
C28 Lu B1 B2 -81.22(16)
N1 Lu B1 B7 154.4(2)
O1 Lu B1 B7 -103.2(3)
N4 Lu B1 B7 -13.9(3)
B2 Lu B1 B7 96.2(3)
B3 Lu B1 B7 55.6(3)
C29 Lu B1 B7 -17.1(2)
C28 Lu B1 B7 15.0(2)
N1 Lu B1 B8 72.0(3)
O1 Lu B1 B8 174.3(2)
N4 Lu B1 B8 -96.3(2)
B2 Lu B1 B8 13.8(2)
B3 Lu B1 B8 -26.9(2)
C29 Lu B1 B8 -99.6(3)
C28 Lu B1 B8 -67.4(2)
C29 B1 B2 B3 -3.3(3)
B7 B1 B2 B3 -66.9(3)
B8 B1 B2 B3 -102.9(2)
Lu B1 B2 B3 64.44(18)
C29 B1 B2 B4 60.2(3)
B7 B1 B2 B4 -3.5(3)
B8 B1 B2 B4 -39.5(2)
Lu B1 B2 B4 127.9(2)
C29 B1 B2 B8 99.7(2)
B7 B1 B2 B8 36.0(2)
Lu B1 B2 B8 167.37(19)
C29 B1 B2 Lu -67.71(19)
B7 B1 B2 Lu -131.4(2)
B8 B1 B2 Lu -167.37(19)
N1 Lu B2 B3 108.86(14)
O1 Lu B2 B3 -137.19(13)
N4 Lu B2 B3 -8.09(19)
B1 Lu B2 B3 -112.8(2)
C29 Lu B2 B3 -74.68(15)
C28 Lu B2 B3 -36.61(13)
N1 Lu B2 B1 -138.38(15)
O1 Lu B2 B1 -24.43(19)
N4 Lu B2 B1 104.67(17)
B3 Lu B2 B1 112.8(2)
C29 Lu B2 B1 38.08(14)
C28 Lu B2 B1 76.15(16)
N1 Lu B2 B4 124.6(2)
O1 Lu B2 B4 -121.4(2)
N4 Lu B2 B4 7.7(3)
B1 Lu B2 B4 -97.0(3)
B3 Lu B2 B4 15.7(2)
C29 Lu B2 B4 -58.9(2)
C28 Lu B2 B4 -20.9(2)
N1 Lu B2 B8 -152.7(2)
O1 Lu B2 B8 -38.8(3)
N4 Lu B2 B8 90.3(3)
B1 Lu B2 B8 -14.3(2)
B3 Lu B2 B8 98.4(3)
C29 Lu B2 B8 23.7(2)
C28 Lu B2 B8 61.8(2)
B1 B2 B3 C28 3.5(3)
B4 B2 B3 C28 -99.3(2)
B8 B2 B3 C28 -59.7(3)
Lu B2 B3 C28 67.06(19)
B1 B2 B3 B5 67.5(3)
B4 B2 B3 B5 -35.4(2)
B8 B2 B3 B5 4.2(3)
Lu B2 B3 B5 131.0(2)
B1 B2 B3 B4 102.9(2)
B8 B2 B3 B4 39.6(2)
Lu B2 B3 B4 166.39(17)
B1 B2 B3 Lu -63.52(17)
B4 B2 B3 Lu -166.39(17)
B8 B2 B3 Lu -126.8(2)
N1 Lu B3 C28 159.84(14)
O1 Lu B3 C28 -33.7(2)
N4 Lu B3 C28 57.97(15)
B2 Lu B3 C28 -115.9(2)
B1 Lu B3 C28 -74.50(16)
C29 Lu B3 C28 -33.22(14)
N1 Lu B3 B2 -84.31(15)
O1 Lu B3 B2 82.2(2)
N4 Lu B3 B2 173.82(14)
B1 Lu B3 B2 41.35(15)
C29 Lu B3 B2 82.63(15)
C28 Lu B3 B2 115.9(2)
N1 Lu B3 B5 179.4(3)
O1 Lu B3 B5 -14.1(4)
N4 Lu B3 B5 77.6(3)
B2 Lu B3 B5 -96.3(3)
B1 Lu B3 B5 -54.9(3)
C29 Lu B3 B5 -13.6(3)
C28 Lu B3 B5 19.6(2)
N1 Lu B3 B4 -99.1(2)
O1 Lu B3 B4 67.4(3)
N4 Lu B3 B4 159.0(2)
B2 Lu B3 B4 -14.80(19)
B1 Lu B3 B4 26.6(2)
C29 Lu B3 B4 67.8(2)
C28 Lu B3 B4 101.1(3)
B3 B2 B4 B5 35.4(2)
B1 B2 B4 B5 -61.0(3)
B8 B2 B4 B5 -100.5(2)
Lu B2 B4 B5 18.2(3)
B1 B2 B4 B3 -96.3(2)
B8 B2 B4 B3 -135.9(2)
Lu B2 B4 B3 -17.2(2)
B3 B2 B4 B8 135.9(2)
B1 B2 B4 B8 39.5(2)
Lu B2 B4 B8 118.7(3)
B3 B2 B4 B9 98.7(2)
B1 B2 B4 B9 2.4(3)
B8 B2 B4 B9 -37.1(2)
Lu B2 B4 B9 81.6(3)
C28 B3 B4 B2 101.6(2)
B5 B3 B4 B2 140.7(2)
Lu B3 B4 B2 15.9(2)
C28 B3 B4 B5 -39.1(2)
B2 B3 B4 B5 -140.7(2)
Lu B3 B4 B5 -124.8(2)
C28 B3 B4 B8 62.9(3)
B2 B3 B4 B8 -38.7(2)
B5 B3 B4 B8 102.0(2)
Lu B3 B4 B8 -22.8(3)
C28 B3 B4 B9 -0.3(3)
B2 B3 B4 B9 -101.8(2)
B5 B3 B4 B9 38.8(2)
Lu B3 B4 B9 -85.9(3)
B2 B4 B5 C28 1.8(3)
B3 B4 B5 C28 36.78(19)
B8 B4 B5 C28 -61.5(3)
B9 B4 B5 C28 -99.2(2)
B2 B4 B5 B6 63.9(3)
B3 B4 B5 B6 98.8(2)
B8 B4 B5 B6 0.5(3)
B9 B4 B5 B6 -37.1(2)
B2 B4 B5 B3 -35.0(2)
B8 B4 B5 B3 -98.3(2)
B9 B4 B5 B3 -135.9(2)
B2 B4 B5 B9 101.0(2)
B3 B4 B5 B9 135.9(2)
B8 B4 B5 B9 37.7(2)
B2 B3 B5 C28 -100.3(2)
B4 B3 B5 C28 -135.9(2)
Lu B3 B5 C28 -22.1(3)
C28 B3 B5 B6 34.3(2)
B2 B3 B5 B6 -66.0(3)
B4 B3 B5 B6 -101.6(3)
Lu B3 B5 B6 12.3(4)
C28 B3 B5 B4 135.9(2)
B2 B3 B5 B4 35.6(2)
Lu B3 B5 B4 113.8(3)
C28 B3 B5 B9 96.3(2)
B2 B3 B5 B9 -4.0(3)
B4 B3 B5 B9 -39.6(2)
Lu B3 B5 B9 74.2(3)
C28 B5 B6 C29 33.5(2)
B4 B5 B6 C29 -62.9(3)
B3 B5 B6 C29 0.4(3)
B9 B5 B6 C29 -100.8(2)
B4 B5 B6 C28 -96.4(2)
B3 B5 B6 C28 -33.1(2)
B9 B5 B6 C28 -134.3(2)
C28 B5 B6 B9 134.3(2)
B4 B5 B6 B9 38.0(2)
B3 B5 B6 B9 101.2(3)
C28 B5 B6 B7 95.3(2)
B4 B5 B6 B7 -1.1(3)
B3 B5 B6 B7 62.2(3)
B9 B5 B6 B7 -39.0(2)
C28 B6 B7 C29 -32.33(19)
B9 B6 B7 C29 -132.9(2)
B5 B6 B7 C29 -93.9(2)
C29 B6 B7 B1 31.58(19)
C28 B6 B7 B1 -0.8(3)
B9 B6 B7 B1 -101.3(2)
B5 B6 B7 B1 -62.3(3)
C29 B6 B7 B8 95.1(2)
C28 B6 B7 B8 62.8(3)
B9 B6 B7 B8 -37.8(2)
B5 B6 B7 B8 1.2(3)
C29 B6 B7 B9 132.9(2)
C28 B6 B7 B9 100.5(2)
B5 B6 B7 B9 39.0(2)
B2 B1 B7 C29 98.0(2)
B8 B1 B7 C29 134.0(2)
Lu B1 B7 C29 19.2(2)
C29 B1 B7 B6 -32.6(2)
B2 B1 B7 B6 65.4(3)
B8 B1 B7 B6 101.3(2)
Lu B1 B7 B6 -13.5(3)
C29 B1 B7 B8 -134.0(2)
B2 B1 B7 B8 -36.0(2)
Lu B1 B7 B8 -114.8(3)
C29 B1 B7 B9 -94.7(2)
B2 B1 B7 B9 3.3(3)
B8 B1 B7 B9 39.2(2)
Lu B1 B7 B9 -75.6(3)
B3 B2 B8 B7 60.5(3)
B1 B2 B8 B7 -35.7(2)
B4 B2 B8 B7 100.2(3)
Lu B2 B8 B7 -20.2(3)
B3 B2 B8 B4 -39.7(2)
B1 B2 B8 B4 -136.0(2)
Lu B2 B8 B4 -120.5(3)
B3 B2 B8 B1 96.3(2)
B4 B2 B8 B1 136.0(2)
Lu B2 B8 B1 15.5(2)
B3 B2 B8 B9 -2.7(3)
B1 B2 B8 B9 -99.0(2)
B4 B2 B8 B9 37.0(2)
Lu B2 B8 B9 -83.4(3)
C29 B7 B8 B2 -2.4(3)
B6 B7 B8 B2 -63.8(3)
B1 B7 B8 B2 35.6(2)
B9 B7 B8 B2 -100.8(2)
C29 B7 B8 B4 60.5(3)
B6 B7 B8 B4 -0.9(3)
B1 B7 B8 B4 98.6(2)
B9 B7 B8 B4 -37.8(2)
C29 B7 B8 B1 -38.1(2)
B6 B7 B8 B1 -99.5(2)
B9 B7 B8 B1 -136.4(2)
C29 B7 B8 B9 98.4(2)
B6 B7 B8 B9 37.0(2)
B1 B7 B8 B9 136.4(2)
B5 B4 B8 B2 101.4(2)
B3 B4 B8 B2 38.3(2)
B9 B4 B8 B2 138.8(2)
B2 B4 B8 B7 -101.1(2)
B5 B4 B8 B7 0.2(3)
B3 B4 B8 B7 -62.8(3)
B9 B4 B8 B7 37.6(2)
B2 B4 B8 B1 -38.5(2)
B5 B4 B8 B1 62.9(3)
B3 B4 B8 B1 -0.2(3)
B9 B4 B8 B1 100.3(2)
B2 B4 B8 B9 -138.8(2)
B5 B4 B8 B9 -37.4(2)
B3 B4 B8 B9 -100.4(2)
C29 B1 B8 B2 -99.3(2)
B7 B1 B8 B2 -140.0(2)
Lu B1 B8 B2 -14.9(2)
C29 B1 B8 B7 40.7(2)
B2 B1 B8 B7 140.0(2)
Lu B1 B8 B7 125.1(3)
C29 B1 B8 B4 -60.7(3)
B2 B1 B8 B4 38.6(2)
B7 B1 B8 B4 -101.4(2)
Lu B1 B8 B4 23.6(3)
C29 B1 B8 B9 2.3(3)
B2 B1 B8 B9 101.6(2)
B7 B1 B8 B9 -38.4(2)
Lu B1 B8 B9 86.6(3)
C29 B6 B9 B5 96.0(2)
C28 B6 B9 B5 39.6(2)
B7 B6 B9 B5 137.0(2)
C29 B6 B9 B7 -40.9(2)
C28 B6 B9 B7 -97.4(2)
B5 B6 B9 B7 -137.0(2)
C29 B6 B9 B4 58.8(3)
C28 B6 B9 B4 2.4(3)
B7 B6 B9 B4 99.8(2)
B5 B6 B9 B4 -37.2(2)
C29 B6 B9 B8 -3.8(3)
C28 B6 B9 B8 -60.3(3)
B7 B6 B9 B8 37.1(2)
B5 B6 B9 B8 -99.9(2)
C28 B5 B9 B6 -39.6(2)
B4 B5 B9 B6 -137.9(2)
B3 B5 B9 B6 -98.6(2)
C28 B5 B9 B7 -1.3(3)
B6 B5 B9 B7 38.3(2)
B4 B5 B9 B7 -99.6(2)
B3 B5 B9 B7 -60.3(3)
C28 B5 B9 B4 98.3(2)
B6 B5 B9 B4 137.9(2)
B3 B5 B9 B4 39.3(2)
C28 B5 B9 B8 61.3(3)
B6 B5 B9 B8 100.9(2)
B4 B5 B9 B8 -37.0(2)
B3 B5 B9 B8 2.3(3)
C29 B7 B9 B6 40.3(2)
B1 B7 B9 B6 99.1(3)
B8 B7 B9 B6 138.1(2)
C29 B7 B9 B5 1.9(3)
B6 B7 B9 B5 -38.4(2)
B1 B7 B9 B5 60.7(3)
B8 B7 B9 B5 99.7(2)
C29 B7 B9 B4 -60.5(3)
B6 B7 B9 B4 -100.8(3)
B1 B7 B9 B4 -1.7(3)
B8 B7 B9 B4 37.3(2)
C29 B7 B9 B8 -97.8(2)
B6 B7 B9 B8 -138.1(2)
B1 B7 B9 B8 -39.1(2)
B2 B4 B9 B6 -63.5(3)
B5 B4 B9 B6 37.6(2)
B3 B4 B9 B6 -1.4(3)
B8 B4 B9 B6 -100.4(2)
B2 B4 B9 B5 -101.1(3)
B3 B4 B9 B5 -39.0(2)
B8 B4 B9 B5 -138.0(2)
B2 B4 B9 B7 -0.4(3)
B5 B4 B9 B7 100.7(2)
B3 B4 B9 B7 61.8(3)
B8 B4 B9 B7 -37.3(2)
B2 B4 B9 B8 36.9(2)
B5 B4 B9 B8 138.0(2)
B3 B4 B9 B8 99.1(2)
B2 B8 B9 B6 63.6(3)
B7 B8 B9 B6 -37.3(2)
B4 B8 B9 B6 100.3(2)
B1 B8 B9 B6 1.0(3)
B2 B8 B9 B5 0.2(3)
B7 B8 B9 B5 -100.7(2)
B4 B8 B9 B5 37.0(2)
B1 B8 B9 B5 -62.3(3)
B2 B8 B9 B7 100.9(2)
B4 B8 B9 B7 137.7(2)
B1 B8 B9 B7 38.4(2)
B2 B8 B9 B4 -36.7(2)
B7 B8 B9 B4 -137.7(2)
B1 B8 B9 B4 -99.3(2)
Lu N1 C1 N2 74.0(7)
Lu N1 C1 N3 -104.8(7)
C2 N2 C1 N1 -178.3(3)
C16 N2 C1 N1 17.2(4)
C2 N2 C1 N3 0.8(3)
C16 N2 C1 N3 -163.7(2)
C3 N3 C1 N1 177.7(3)
C4 N3 C1 N1 -3.2(5)
C3 N3 C1 N2 -1.4(3)
C4 N3 C1 N2 177.8(2)
C1 N2 C2 C3 0.1(3)
C16 N2 C2 C3 164.8(3)
N2 C2 C3 N3 -1.0(3)
C1 N3 C3 C2 1.5(3)
C4 N3 C3 C2 -177.7(3)
C3 N3 C4 C9 105.2(3)
C1 N3 C4 C9 -73.9(4)
C3 N3 C4 C5 -71.3(4)
C1 N3 C4 C5 109.6(3)
C9 C4 C5 C6 1.8(4)
N3 C4 C5 C6 178.2(2)
C9 C4 C5 C10 -178.9(3)
N3 C4 C5 C10 -2.5(4)
C4 C5 C6 C7 -0.6(4)
C10 C5 C6 C7 -179.9(3)
C5 C6 C7 C8 -0.2(5)
C6 C7 C8 C9 -0.1(5)
C7 C8 C9 C4 1.3(4)
C7 C8 C9 C13 -175.8(3)
C5 C4 C9 C8 -2.2(4)
N3 C4 C9 C8 -178.5(2)
C5 C4 C9 C13 174.9(3)
N3 C4 C9 C13 -1.4(4)
C6 C5 C10 C12 103.5(3)
C4 C5 C10 C12 -75.7(4)
C6 C5 C10 C11 -22.0(4)
C4 C5 C10 C11 158.7(3)
C8 C9 C13 C15 101.5(3)
C4 C9 C13 C15 -75.5(3)
C8 C9 C13 C14 -21.9(4)
C4 C9 C13 C14 161.1(3)
C2 N2 C16 C17 -70.4(4)
C1 N2 C16 C17 92.2(3)
C2 N2 C16 C21 109.6(3)
C1 N2 C16 C21 -87.8(3)
C21 C16 C17 C18 -1.7(4)
N2 C16 C17 C18 178.4(2)
C21 C16 C17 C22 176.5(3)
N2 C16 C17 C22 -3.5(4)
C16 C17 C18 C19 0.8(4)
C22 C17 C18 C19 -177.4(3)
C17 C18 C19 C20 0.4(5)
C18 C19 C20 C21 -0.7(5)
C19 C20 C21 C16 -0.1(4)
C19 C20 C21 C25 -179.2(3)
C17 C16 C21 C20 1.4(4)
N2 C16 C21 C20 -178.7(3)
C17 C16 C21 C25 -179.6(3)
N2 C16 C21 C25 0.4(4)
C18 C17 C22 C24 61.8(4)
C16 C17 C22 C24 -116.3(3)
C18 C17 C22 C23 -61.8(4)
C16 C17 C22 C23 120.1(3)
C20 C21 C25 C27 -21.3(4)
C16 C21 C25 C27 159.7(3)
C20 C21 C25 C26 102.6(3)
C16 C21 C25 C26 -76.4(3)
B2 B3 C28 C30 -153.5(3)
B5 B3 C28 C30 104.3(3)
B4 B3 C28 C30 143.2(3)
Lu B3 C28 C30 -91.8(3)
B2 B3 C28 C29 -2.5(3)
B5 B3 C28 C29 -104.7(3)
B4 B3 C28 C29 -65.9(3)
Lu B3 C28 C29 59.17(19)
B2 B3 C28 B5 102.2(3)
B4 B3 C28 B5 38.9(2)
Lu B3 C28 B5 163.92(18)
B2 B3 C28 B6 65.2(3)
B5 B3 C28 B6 -37.0(2)
B4 B3 C28 B6 1.9(3)
Lu B3 C28 B6 126.9(2)
B2 B3 C28 Lu -61.70(18)
B5 B3 C28 Lu -163.92(18)
B4 B3 C28 Lu -125.0(2)
B6 B5 C28 C30 102.2(3)
B4 B5 C28 C30 -155.4(2)
B3 B5 C28 C30 -116.8(3)
B9 B5 C28 C30 141.5(2)
B6 B5 C28 C29 -39.3(2)
B4 B5 C28 C29 63.2(3)
B3 B5 C28 C29 101.7(3)
B9 B5 C28 C29 0.1(3)
B6 B5 C28 B3 -141.0(2)
B4 B5 C28 B3 -38.6(2)
B9 B5 C28 B3 -101.7(2)
B4 B5 C28 B6 102.5(2)
B3 B5 C28 B6 141.0(2)
B9 B5 C28 B6 39.3(2)
B6 B5 C28 Lu -122.1(2)
B4 B5 C28 Lu -19.6(3)
B3 B5 C28 Lu 18.9(2)
B9 B5 C28 Lu -82.7(3)
C29 B6 C28 C30 113.3(3)
B9 B6 C28 C30 -148.7(2)
B7 B6 C28 C30 148.0(2)
B5 B6 C28 C30 -108.3(3)
B9 B6 C28 C29 97.9(2)
B7 B6 C28 C29 34.6(2)
B5 B6 C28 C29 138.4(2)
C29 B6 C28 B3 -100.7(3)
B9 B6 C28 B3 -2.7(3)
B7 B6 C28 B3 -66.0(3)
B5 B6 C28 B3 37.7(2)
C29 B6 C28 B5 -138.4(2)
B9 B6 C28 B5 -40.4(2)
B7 B6 C28 B5 -103.7(2)
C29 B6 C28 Lu -21.2(2)
B9 B6 C28 Lu 76.8(3)
B7 B6 C28 Lu 13.5(3)
B5 B6 C28 Lu 117.2(3)
N1 Lu C28 C30 87.5(2)
O1 Lu C28 C30 -78.26(19)
N4 Lu C28 C30 4.18(17)
B2 Lu C28 C30 161.6(2)
B1 Lu C28 C30 -152.3(2)
B3 Lu C28 C30 121.3(2)
C29 Lu C28 C30 -117.3(2)
N1 Lu C28 C29 -155.18(16)
O1 Lu C28 C29 39.04(17)
N4 Lu C28 C29 121.48(16)
B2 Lu C28 C29 -81.06(16)
B1 Lu C28 C29 -34.97(15)
B3 Lu C28 C29 -121.4(2)
N1 Lu C28 B3 -33.8(2)
O1 Lu C28 B3 160.43(15)
N4 Lu C28 B3 -117.12(16)
B2 Lu C28 B3 40.34(16)
B1 Lu C28 B3 86.42(17)
C29 Lu C28 B3 121.4(2)
N1 Lu C28 B5 -52.1(3)
O1 Lu C28 B5 142.1(2)
N4 Lu C28 B5 -135.5(2)
B2 Lu C28 B5 22.0(2)
B1 Lu C28 B5 68.1(2)
B3 Lu C28 B5 -18.3(2)
C29 Lu C28 B5 103.1(3)
N1 Lu C28 B6 -135.4(2)
O1 Lu C28 B6 58.8(2)
N4 Lu C28 B6 141.3(2)
B2 Lu C28 B6 -61.3(2)
B1 Lu C28 B6 -15.2(2)
B3 Lu C28 B6 -101.6(3)
C29 Lu C28 B6 19.8(2)
C30 C28 C29 B1 152.6(3)
B3 C28 C29 B1 0.3(3)
B5 C28 C29 B1 -67.7(3)
B6 C28 C29 B1 -106.5(3)
Lu C28 C29 B1 56.9(2)
C30 C28 C29 B6 -100.9(3)
B3 C28 C29 B6 106.8(3)
B5 C28 C29 B6 38.8(2)
Lu C28 C29 B6 163.41(17)
C30 C28 C29 B7 -138.4(3)
B3 C28 C29 B7 69.3(3)
B5 C28 C29 B7 1.3(3)
B6 C28 C29 B7 -37.5(2)
Lu C28 C29 B7 125.9(2)
C30 C28 C29 Lu 95.7(2)
B3 C28 C29 Lu -56.56(19)
B5 C28 C29 Lu -124.6(2)
B6 C28 C29 Lu -163.41(17)
B2 B1 C29 C28 2.0(3)
B7 B1 C29 C28 104.9(3)
B8 B1 C29 C28 64.5(3)
Lu B1 C29 C28 -61.1(2)
B2 B1 C29 B6 -67.6(3)
B7 B1 C29 B6 35.3(2)
B8 B1 C29 B6 -5.1(3)
Lu B1 C29 B6 -130.7(2)
B2 B1 C29 B7 -102.9(2)
B8 B1 C29 B7 -40.4(2)
Lu B1 C29 B7 -166.00(17)
B2 B1 C29 Lu 63.06(18)
B7 B1 C29 Lu 166.00(17)
B8 B1 C29 Lu 125.6(2)
B9 B6 C29 C28 -98.5(2)
B7 B6 C29 C28 -140.2(2)
B5 B6 C29 C28 -35.7(2)
C28 B6 C29 B1 104.2(2)
B9 B6 C29 B1 5.7(3)
B7 B6 C29 B1 -36.0(2)
B5 B6 C29 B1 68.5(3)
C28 B6 C29 B7 140.2(2)
B9 B6 C29 B7 41.7(2)
B5 B6 C29 B7 104.5(2)
C28 B6 C29 Lu 22.9(2)
B9 B6 C29 Lu -75.6(3)
B7 B6 C29 Lu -117.3(3)
B5 B6 C29 Lu -12.8(3)
B6 B7 C29 C28 38.3(2)
B1 B7 C29 C28 -104.7(2)
B8 B7 C29 C28 -64.7(3)
B9 B7 C29 C28 -2.0(3)
B6 B7 C29 B1 143.0(2)
B8 B7 C29 B1 40.0(2)
B9 B7 C29 B1 102.7(2)
B1 B7 C29 B6 -143.0(2)
B8 B7 C29 B6 -103.0(2)
B9 B7 C29 B6 -40.3(2)
B6 B7 C29 Lu 126.4(2)
B1 B7 C29 Lu -16.6(2)
B8 B7 C29 Lu 23.4(3)
B9 B7 C29 Lu 86.1(3)
N1 Lu C29 C28 95.5(4)
O1 Lu C29 C28 -144.69(15)
N4 Lu C29 C28 -54.34(15)
B2 Lu C29 C28 81.08(16)
B1 Lu C29 C28 123.1(2)
B3 Lu C29 C28 35.57(15)
N1 Lu C29 B1 -27.6(4)
O1 Lu C29 B1 92.24(15)
N4 Lu C29 B1 -177.41(15)
B2 Lu C29 B1 -42.00(15)
B3 Lu C29 B1 -87.50(17)
C28 Lu C29 B1 -123.1(2)
N1 Lu C29 B6 74.4(5)
O1 Lu C29 B6 -165.8(3)
N4 Lu C29 B6 -75.4(3)
B2 Lu C29 B6 60.0(3)
B1 Lu C29 B6 102.0(3)
B3 Lu C29 B6 14.5(2)
C28 Lu C29 B6 -21.1(2)
N1 Lu C29 B7 -11.6(5)
O1 Lu C29 B7 108.2(2)
N4 Lu C29 B7 -161.4(2)
B2 Lu C29 B7 -26.0(2)
B1 Lu C29 B7 16.0(2)
B3 Lu C29 B7 -71.5(2)
C28 Lu C29 B7 -107.1(3)
C29 C28 C30 C31 -53.9(4)
B3 C28 C30 C31 94.2(3)
B5 C28 C30 C31 168.1(2)
B6 C28 C30 C31 -124.0(3)
Lu C28 C30 C31 22.6(3)
C32 N4 C31 C30 -65.0(3)
C33 N4 C31 C30 176.3(3)
Lu N4 C31 C30 56.5(3)
C28 C30 C31 N4 -54.3(4)
C37 O1 C34 C35 -21.8(3)
Lu O1 C34 C35 151.06(18)
O1 C34 C35 C36 38.1(3)
C34 C35 C36 C37 -40.1(3)
C34 O1 C37 C36 -3.9(3)
Lu O1 C37 C36 -175.90(19)
C35 C36 C37 O1 27.6(3)
C41 O2 C38 C39 12.5(5)
O2 C38 C39 C40 9.4(5)
C38 C39 C40 C41 -26.0(5)
C38 O2 C41 C40 -30.2(6)
C39 C40 C41 O2 35.5(6)

loop_
_platon_squeeze_void_nr
_platon_squeeze_void_average_x
_platon_squeeze_void_average_y
_platon_squeeze_void_average_z
_platon_squeeze_void_volume
_platon_squeeze_void_count_electrons
1 0.498 0.000 0.500 267.0 60.1
